data_7236619
loop_
_publ_author_name
'Bhuvaneswari, Nagarajan'
'Annamalai, K. P.'
'Dai, Feng-Rong'
'Chen, Zhong-Ning'

_publ_section_title
;
 Pyridinium functionalized coordination containers as highly efficient
 electrocatalysts for sustainable oxygen evolution
;
_journal_issue 45
_journal_name_full 'Journal of Materials Chemistry A'
_journal_page_first 23559
_journal_paper_doi 10.1039/C7TA05797K
_journal_volume 5
_journal_year 2017
_chemical_formula_moiety 'C136 H130 N4 Ni8 O42 S8, 2(Br)'
_chemical_formula_sum 'C136 H130 Br2 N4 Ni8 O42 S8'
_chemical_formula_weight 3378.41
_space_group_crystal_system triclinic
_space_group_IT_number 2
_space_group_name_Hall '-P 1'
_space_group_name_H-M_alt 'P -1'
_atom_sites_solution_hydrogens geom
_audit_creation_method SHELXL-2014/7
_cell_angle_alpha 79.49(3)
_cell_angle_beta 81.51(3)
_cell_angle_gamma 65.614(19)
_cell_formula_units_Z 1
_cell_length_a 13.404(8)
_cell_length_b 13.953(7)
_cell_length_c 26.278(17)
_cell_measurement_reflns_used 10834
_cell_measurement_temperature 298(2)
_cell_measurement_theta_max 27.4816
_cell_measurement_theta_min 2.1042
_cell_volume 4387(5)
_computing_cell_refinement 'CrystalClear (Rigaku Inc., 2008)'
_computing_data_collection 'CrystalClear (Rigaku Inc., 2008)'
_computing_data_reduction 'CrystalClear (Rigaku Inc., 2008)'
_computing_structure_refinement 'SHELXL-2014/7 (Sheldrick, 2014)'
_computing_structure_solution
; 
???? 
;
_diffrn_ambient_temperature 298(2)
_diffrn_detector_area_resol_mean 28.5714
_diffrn_measured_fraction_theta_full 0.997
_diffrn_measured_fraction_theta_max 0.997
_diffrn_measurement_device_type 'CCD area detector'
_diffrn_measurement_method CCD_Profile_fitting
_diffrn_radiation_type MoK\a
_diffrn_radiation_wavelength 0.71073
_diffrn_reflns_av_R_equivalents 0.0686
_diffrn_reflns_av_unetI/netI 0.0764
_diffrn_reflns_Laue_measured_fraction_full 0.997
_diffrn_reflns_Laue_measured_fraction_max 0.997
_diffrn_reflns_limit_h_max 15
_diffrn_reflns_limit_h_min -15
_diffrn_reflns_limit_k_max 16
_diffrn_reflns_limit_k_min -16
_diffrn_reflns_limit_l_max 31
_diffrn_reflns_limit_l_min -31
_diffrn_reflns_number 40053
_diffrn_reflns_point_group_measured_fraction_full 0.997
_diffrn_reflns_point_group_measured_fraction_max 0.997
_diffrn_reflns_theta_full 25.000
_diffrn_reflns_theta_max 25.000
_diffrn_reflns_theta_min 2.104
_exptl_absorpt_coefficient_mu 1.457
_exptl_absorpt_correction_T_max 1.0000
_exptl_absorpt_correction_T_min 0.8265
_exptl_absorpt_correction_type multi-scan
_exptl_crystal_colour Green
_exptl_crystal_density_diffrn 1.279
_exptl_crystal_description Prism
_exptl_crystal_F_000 1732
_exptl_crystal_size_max 0.2000
_exptl_crystal_size_mid 0.1500
_exptl_crystal_size_min 0.1000
_platon_squeeze_details
;
;
_refine_diff_density_max 1.041
_refine_diff_density_min -0.597
_refine_diff_density_rms 0.101
_refine_ls_extinction_method none
_refine_ls_goodness_of_fit_ref 1.005
_refine_ls_hydrogen_treatment constr
_refine_ls_matrix_type full
_refine_ls_number_parameters 929
_refine_ls_number_reflns 15420
_refine_ls_number_restraints 13
_refine_ls_restrained_S_all 1.005
_refine_ls_R_factor_all 0.1498
_refine_ls_R_factor_gt 0.0989
_refine_ls_shift/su_max 0.002
_refine_ls_shift/su_mean 0.000
_refine_ls_structure_factor_coef Fsqd
_refine_ls_weighting_details 'w=1/[\s^2^(Fo^2^)+(0.1628P)^2^] where P=(Fo^2^+2Fc^2^)/3'
_refine_ls_weighting_scheme calc
_refine_ls_wR_factor_gt 0.2727
_refine_ls_wR_factor_ref 0.3053
_reflns_Friedel_coverage 0.000
_reflns_number_gt 7580
_reflns_number_total 15420
_reflns_threshold_expression 'I > 2\s(I)'
_cod_data_source_file c7ta05797k3.cif
_cod_data_source_block squeezed
_cod_depositor_comments
;
The following automatic conversions were performed:

data item '_exptl_absorpt_correction_type' value 'Multi-scan' was
changed to 'multi-scan' in accordance with the
/home/saulius/struct/COD-crude-data/automatic-downloads/DataCite-retrospective/RSC/depositions/lib/dictionaries/cif_core.dic
dictionary named 'cif_core.dic' version 2.4.2 last updated on
2011-04-26.

Automatic conversion script
Id: cif_fix_values 6909 2019-04-08 15:41:33Z antanas 
;
_cod_database_code 7236619
_shelx_shelxl_version_number 2014/7
_shelx_space_group_comment
; 
The symmetry employed for this shelxl refinement is uniquely defined 
by the following loop, which should always be used as a source of 
symmetry information in preference to the above space-group names. 
They are only intended as comments. 
;

loop_
_space_group_symop_operation_xyz
'x, y, z'
'-x, -y, -z'

loop_
_atom_site_label
_atom_site_type_symbol
_atom_site_fract_x
_atom_site_fract_y
_atom_site_fract_z
_atom_site_U_iso_or_equiv
_atom_site_adp_type
_atom_site_occupancy
_atom_site_site_symmetry_order
_atom_site_calc_flag
_atom_site_refinement_flags_posn
_atom_site_refinement_flags_adp
_atom_site_refinement_flags_occupancy
_atom_site_disorder_assembly
_atom_site_disorder_group
Br1 Br 0.6712(6) 0.3949(6) 0.0247(4) 0.681(6) Uani 1 1 d . . . . .
Ni1 Ni 0.71750(9) 0.68205(9) 0.22645(4) 0.0882(4) Uani 1 1 d . . . . .
Ni2 Ni 0.94676(9) 0.57816(9) 0.26009(4) 0.0879(3) Uani 1 1 d . . . . .
Ni3 Ni 0.99007(9) 0.76264(9) 0.20079(4) 0.0883(3) Uani 1 1 d . . . . .
Ni4 Ni 0.75830(10) 0.86787(9) 0.17195(4) 0.0930(4) Uani 1 1 d . . . . .
S1 S 0.53291(17) 0.73107(18) 0.31524(8) 0.0866(6) Uani 1 1 d . . . . .
S2 S 0.96885(16) 0.54055(16) 0.37812(7) 0.0787(5) Uani 1 1 d . . . . .
S3 S 1.05460(16) 0.88816(16) 0.26713(7) 0.0769(5) Uani 1 1 d . . . . .
S4 S 0.61743(17) 1.08211(18) 0.21168(7) 0.0818(5) Uani 1 1 d . . . . .
O1 O 0.8683(4) 0.7005(4) 0.19452(17) 0.0845(14) Uani 1 1 d . . . . .
O2 O 0.5758(4) 0.6758(4) 0.26920(18) 0.0839(14) Uani 1 1 d . . . . .
O3 O 0.4368(4) 0.7196(4) 0.3433(2) 0.0960(16) Uani 1 1 d . . . . .
O4 O 0.7926(4) 0.6345(4) 0.29519(18) 0.0860(14) Uani 1 1 d . . . . .
O5 O 0.9994(4) 0.4901(4) 0.33076(19) 0.0896(14) Uani 1 1 d . . . . .
O6 O 1.0069(4) 0.4735(4) 0.42594(19) 0.0893(14) Uani 1 1 d . . . . .
O7 O 0.9779(4) 0.7008(4) 0.27890(16) 0.0858(15) Uani 1 1 d . . . . .
O8 O 1.0818(4) 0.8408(4) 0.21902(17) 0.0860(14) Uani 1 1 d . . . . .
O9 O 1.1231(4) 0.9391(4) 0.27598(18) 0.0881(14) Uani 1 1 d . . . . .
O10 O 0.8548(4) 0.8996(4) 0.21420(17) 0.0816(13) Uani 1 1 d . . . . .
O11 O 0.6604(4) 1.0309(4) 0.16407(17) 0.0882(14) Uani 1 1 d . . . . .
O12 O 0.5509(4) 1.1953(5) 0.20290(19) 0.0941(16) Uani 1 1 d . . . . .
O13 O 0.6662(4) 0.8406(4) 0.2384(2) 0.0848(14) Uani 1 1 d . . . . .
O14 O 0.7573(6) 0.5358(6) 0.2119(2) 0.1105(19) Uani 1 1 d . . . . .
O15 O 0.9317(6) 0.4535(5) 0.2383(2) 0.118(2) Uani 1 1 d . . . . .
O16 O 1.1000(6) 0.5058(6) 0.2243(3) 0.128(2) Uani 1 1 d . . . . .
O17 O 1.1319(5) 0.6403(6) 0.1806(2) 0.1140(19) Uani 1 1 d . . . . .
O18 O 0.9867(7) 0.1848(6) -0.1243(2) 0.126(2) Uani 1 1 d . . . . .
O19 O 1.1589(7) 0.1115(6) -0.1027(2) 0.125(2) Uani 1 1 d . . . . .
O20 O 1.3391(8) 0.1389(7) -0.1214(3) 0.155(3) Uani 1 1 d . . . . .
O21 O 1.3526(7) 0.2884(8) -0.1598(3) 0.150(3) Uani 1 1 d . . . . .
N1 N 0.9490(11) 0.1039(8) 0.0690(4) 0.141(3) Uani 1 1 d . . . . .
N2 N 1.4170(8) 0.3260(10) 0.1024(4) 0.133(3) Uani 1 1 d . . . . .
C1 C 0.7550(6) 0.6410(5) 0.3433(3) 0.0723(18) Uani 1 1 d . . . . .
C2 C 0.6370(6) 0.6855(6) 0.3593(3) 0.081(2) Uani 1 1 d . . . . .
C3 C 0.5975(7) 0.6921(9) 0.4110(3) 0.112(3) Uani 1 1 d . . . . .
H3A H 0.5218 0.7200 0.4190 0.135 Uiso 1 1 calc R U . . .
C4 C 0.6663(8) 0.6589(8) 0.4517(3) 0.106(3) Uani 1 1 d . . . . .
C5 C 0.7797(7) 0.6153(8) 0.4368(3) 0.103(3) Uani 1 1 d . . . . .
H5A H 0.8291 0.5917 0.4623 0.124 Uiso 1 1 calc R U . . .
C6 C 0.8195(6) 0.6065(7) 0.3862(3) 0.084(2) Uani 1 1 d . . . . .
C7 C 0.6144(9) 0.6735(16) 0.5094(4) 0.174(6) Uani 1 1 d . . . . .
C8 C 0.5389(18) 0.7942(18) 0.5085(6) 0.281(12) Uani 1 1 d . . . . .
H8A H 0.4847 0.8143 0.4841 0.422 Uiso 1 1 calc R U . . .
H8B H 0.5029 0.8071 0.5425 0.422 Uiso 1 1 calc R U . . .
H8C H 0.5827 0.8354 0.4984 0.422 Uiso 1 1 calc R U . . .
C9 C 0.5411(14) 0.6078(18) 0.5231(5) 0.241(10) Uani 1 1 d . . . . .
H9A H 0.4832 0.6356 0.5001 0.361 Uiso 1 1 calc R U . . .
H9B H 0.5852 0.5348 0.5192 0.361 Uiso 1 1 calc R U . . .
H9C H 0.5098 0.6129 0.5583 0.361 Uiso 1 1 calc R U . . .
C10 C 0.7041(11) 0.6288(15) 0.5457(4) 0.202(7) Uani 1 1 d . . . . .
H10A H 0.7451 0.5546 0.5432 0.303 Uiso 1 1 calc R U . . .
H10B H 0.7522 0.6656 0.5366 0.303 Uiso 1 1 calc R U . . .
H10C H 0.6724 0.6374 0.5807 0.303 Uiso 1 1 calc R U . . .
C11 C 1.0152(5) 0.7100(6) 0.3211(3) 0.0720(18) Uani 1 1 d . . . . .
C12 C 1.0170(5) 0.6461(6) 0.3698(3) 0.0690(17) Uani 1 1 d . . . . .
C13 C 1.0504(6) 0.6596(7) 0.4151(3) 0.086(2) Uani 1 1 d . . . . .
H13A H 1.0468 0.6159 0.4460 0.104 Uiso 1 1 calc R U . . .
C14 C 1.0900(7) 0.7409(7) 0.4138(3) 0.087(2) Uani 1 1 d . . . . .
C15 C 1.0936(7) 0.8021(7) 0.3665(3) 0.092(2) Uani 1 1 d . . . . .
H15A H 1.1222 0.8535 0.3640 0.111 Uiso 1 1 calc R U . . .
C16 C 1.0558(6) 0.7897(6) 0.3222(2) 0.0748(19) Uani 1 1 d . . . . .
C17 C 1.1264(11) 0.7567(10) 0.4630(3) 0.117(4) Uani 1 1 d D U . . .
C18 C 1.047(2) 0.890(2) 0.4718(9) 0.173(12) Uani 0.62(3) 1 d . . P A 1
H18A H 0.9717 0.9008 0.4797 0.259 Uiso 0.62(3) 1 calc R U P A 1
H18B H 1.0729 0.9070 0.4999 0.259 Uiso 0.62(3) 1 calc R U P A 1
H18C H 1.0547 0.9355 0.4405 0.259 Uiso 0.62(3) 1 calc R U P A 1
C19 C 1.096(4) 0.700(3) 0.5094(6) 0.192(19) Uani 0.62(3) 1 d . . P A 1
H19A H 1.0195 0.7140 0.5106 0.288 Uiso 0.62(3) 1 calc R U P A 1
H19B H 1.1390 0.6255 0.5098 0.288 Uiso 0.62(3) 1 calc R U P A 1
H19C H 1.1092 0.7233 0.5391 0.288 Uiso 0.62(3) 1 calc R U P A 1
C20 C 1.245(2) 0.750(3) 0.4507(8) 0.187(15) Uani 0.62(3) 1 d . . P A 1
H20A H 1.2498 0.7926 0.4182 0.280 Uiso 0.62(3) 1 calc R U P A 1
H20B H 1.2643 0.7751 0.4777 0.280 Uiso 0.62(3) 1 calc R U P A 1
H20C H 1.2940 0.6772 0.4485 0.280 Uiso 0.62(3) 1 calc R U P A 1
C18' C 1.178(4) 0.830(3) 0.4597(11) 0.135(9) Uani 0.38(3) 1 d D U P A 2
H18D H 1.2426 0.8096 0.4359 0.202 Uiso 0.38(3) 1 calc R U P A 2
H18E H 1.1277 0.9002 0.4476 0.202 Uiso 0.38(3) 1 calc R U P A 2
H18F H 1.1984 0.8290 0.4934 0.202 Uiso 0.38(3) 1 calc R U P A 2
C19' C 1.030(3) 0.796(4) 0.4999(18) 0.156(19) Uani 0.38(3) 1 d . . P A 2
H19D H 1.0527 0.8057 0.5309 0.235 Uiso 0.38(3) 1 calc R U P A 2
H19E H 0.9781 0.8619 0.4846 0.235 Uiso 0.38(3) 1 calc R U P A 2
H19F H 0.9975 0.7446 0.5083 0.235 Uiso 0.38(3) 1 calc R U P A 2
C20' C 1.214(4) 0.656(3) 0.4916(17) 0.168(19) Uani 0.38(3) 1 d . . P A 2
H20D H 1.2780 0.6283 0.4683 0.252 Uiso 0.38(3) 1 calc R U P A 2
H20E H 1.2330 0.6740 0.5211 0.252 Uiso 0.38(3) 1 calc R U P A 2
H20F H 1.1838 0.6030 0.5029 0.252 Uiso 0.38(3) 1 calc R U P A 2
C21 C 0.8344(6) 0.9759(6) 0.2425(2) 0.0756(19) Uani 1 1 d . . . . .
C22 C 0.9170(6) 0.9836(6) 0.2687(2) 0.0731(19) Uani 1 1 d . . . . .
C23 C 0.8951(6) 1.0629(7) 0.2991(2) 0.083(2) Uani 1 1 d . . . . .
H23A H 0.9519 1.0618 0.3160 0.099 Uiso 1 1 calc R U . . .
C24 C 0.7910(7) 1.1444(7) 0.3051(3) 0.088(2) Uani 1 1 d . . . . .
C25 C 0.7061(6) 1.1453(7) 0.2782(3) 0.088(2) Uani 1 1 d . . . . .
H25A H 0.6359 1.1984 0.2811 0.105 Uiso 1 1 calc R U . . .
C26 C 0.7290(6) 1.0651(6) 0.2467(3) 0.0750(19) Uani 1 1 d . . . . .
C27 C 0.7623(7) 1.2279(8) 0.3438(3) 0.095(2) Uani 1 1 d . . . . .
C28 C 0.7334(13) 1.1812(12) 0.3968(4) 0.189(6) Uani 1 1 d . . . . .
H28A H 0.7931 1.1155 0.4070 0.283 Uiso 1 1 calc R U . . .
H28B H 0.7199 1.2298 0.4210 0.283 Uiso 1 1 calc R U . . .
H28C H 0.6686 1.1682 0.3963 0.283 Uiso 1 1 calc R U . . .
C29 C 0.8640(11) 1.2531(12) 0.3461(5) 0.187(6) Uani 1 1 d . . . . .
H29A H 0.8835 1.2832 0.3122 0.281 Uiso 1 1 calc R U . . .
H29B H 0.8469 1.3028 0.3702 0.281 Uiso 1 1 calc R U . . .
H29C H 0.9246 1.1888 0.3571 0.281 Uiso 1 1 calc R U . . .
C30 C 0.6685(11) 1.3300(12) 0.3285(6) 0.196(7) Uani 1 1 d . . . . .
H30A H 0.6863 1.3608 0.2944 0.294 Uiso 1 1 calc R U . . .
H30B H 0.6039 1.3167 0.3282 0.294 Uiso 1 1 calc R U . . .
H30C H 0.6552 1.3782 0.3529 0.294 Uiso 1 1 calc R U . . .
C31 C 0.5747(7) 0.9056(7) 0.2617(3) 0.080(2) Uani 1 1 d . . . . .
C32 C 0.5380(6) 1.0190(6) 0.2533(3) 0.0764(19) Uani 1 1 d . . . . .
C33 C 0.4406(7) 1.0884(7) 0.2767(3) 0.094(2) Uani 1 1 d . . . . .
H33A H 0.4219 1.1612 0.2695 0.112 Uiso 1 1 calc R U . . .
C34 C 0.3696(7) 1.0491(8) 0.3115(3) 0.090(2) Uani 1 1 d . . . . .
C35 C 0.4008(7) 0.9406(8) 0.3201(3) 0.094(2) Uani 1 1 d . . . . .
H35A H 0.3560 0.9118 0.3419 0.113 Uiso 1 1 calc R U . . .
C36 C 0.4992(7) 0.8732(7) 0.2964(3) 0.086(2) Uani 1 1 d . . . . .
C37 C 0.2619(7) 1.1266(7) 0.3360(4) 0.099(2) Uani 1 1 d . . . . .
C38 C 0.2835(11) 1.1995(17) 0.3649(8) 0.302(14) Uani 1 1 d . . . . .
H38A H 0.3315 1.1579 0.3917 0.453 Uiso 1 1 calc R U . . .
H38B H 0.3176 1.2403 0.3412 0.453 Uiso 1 1 calc R U . . .
H38C H 0.2153 1.2465 0.3803 0.453 Uiso 1 1 calc R U . . .
C39 C 0.1876(10) 1.2005(11) 0.2961(6) 0.194(6) Uani 1 1 d . . . . .
H39A H 0.2273 1.2336 0.2710 0.290 Uiso 1 1 calc R U . . .
H39B H 0.1608 1.1615 0.2791 0.290 Uiso 1 1 calc R U . . .
H39C H 0.1267 1.2540 0.3126 0.290 Uiso 1 1 calc R U . . .
C40 C 0.1945(10) 1.0780(12) 0.3737(6) 0.197(7) Uani 1 1 d . . . . .
H40A H 0.2393 1.0295 0.4003 0.295 Uiso 1 1 calc R U . . .
H40B H 0.1336 1.1330 0.3893 0.295 Uiso 1 1 calc R U . . .
H40C H 0.1677 1.0405 0.3558 0.295 Uiso 1 1 calc R U . . .
C41 C 0.8490(11) 0.4589(10) 0.2175(3) 0.110(3) Uani 1 1 d . . . . .
C42 C 0.8641(10) 0.3577(9) 0.1962(3) 0.105(3) Uani 1 1 d . . . . .
C43 C 0.9617(13) 0.2731(10) 0.1971(4) 0.136(4) Uani 1 1 d . . . . .
H43A H 1.0186 0.2748 0.2128 0.164 Uiso 1 1 calc R U . . .
C44 C 0.9795(11) 0.1811(8) 0.1745(4) 0.130(4) Uani 1 1 d . . . . .
H44A H 1.0477 0.1244 0.1750 0.155 Uiso 1 1 calc R U . . .
C45 C 0.8995(11) 0.1767(8) 0.1530(3) 0.105(3) Uani 1 1 d . . . . .
C46 C 0.8022(12) 0.2610(11) 0.1522(4) 0.132(4) Uani 1 1 d . . . . .
H46A H 0.7453 0.2584 0.1369 0.158 Uiso 1 1 calc R U . . .
C47 C 0.7832(10) 0.3537(9) 0.1740(3) 0.124(4) Uani 1 1 d . . . . .
H47A H 0.7153 0.4107 0.1727 0.149 Uiso 1 1 calc R U . . .
C48 C 0.9185(13) 0.0816(10) 0.1267(3) 0.168(6) Uani 1 1 d . . . . .
H48A H 0.9772 0.0192 0.1421 0.202 Uiso 1 1 calc R U . . .
H48B H 0.8523 0.0676 0.1316 0.202 Uiso 1 1 calc R U . . .
C49 C 1.0592(15) 0.0848(14) 0.0552(4) 0.191(7) Uani 1 1 d . . . . .
H49A H 1.1092 0.0634 0.0802 0.229 Uiso 1 1 calc R U . . .
C50 C 1.0921(13) 0.0990(11) 0.0021(4) 0.163(4) Uani 1 1 d . U . . .
H50A H 1.1660 0.0825 -0.0086 0.195 Uiso 1 1 calc R U . . .
C51 C 1.0156(12) 0.1373(10) -0.0344(3) 0.133(4) Uani 1 1 d . U . . .
C52 C 0.9110(12) 0.1554(11) -0.0179(4) 0.161(5) Uani 1 1 d . . . . .
H52A H 0.8604 0.1782 -0.0428 0.193 Uiso 1 1 calc R U . . .
C53 C 0.8731(10) 0.1426(12) 0.0335(4) 0.156(5) Uani 1 1 d . . . . .
H53A H 0.7989 0.1598 0.0433 0.187 Uiso 1 1 calc R U . . .
C54 C 1.0539(11) 0.1497(9) -0.0927(4) 0.111(3) Uani 1 1 d . . . . .
C55 C 1.1520(9) 0.5448(10) 0.1912(4) 0.112(3) Uani 1 1 d . . . . .
C56 C 1.2484(10) 0.4668(11) 0.1596(4) 0.127(3) Uani 1 1 d . . . . .
C57 C 1.2634(11) 0.3600(13) 0.1647(5) 0.147(4) Uani 1 1 d . . . . .
H57A H 1.2174 0.3353 0.1882 0.176 Uiso 1 1 calc R U . . .
C58 C 1.3497(11) 0.2892(10) 0.1338(5) 0.141(4) Uani 1 1 d . . . . .
H58A H 1.3585 0.2190 0.1357 0.169 Uiso 1 1 calc R U . . .
C59 C 1.4024(11) 0.4309(15) 0.0960(5) 0.158(5) Uani 1 1 d . . . . .
H59A H 1.4483 0.4546 0.0719 0.190 Uiso 1 1 calc R U . . .
C60 C 1.3189(10) 0.5015(12) 0.1256(5) 0.159(5) Uani 1 1 d . . . . .
H60A H 1.3107 0.5718 0.1224 0.191 Uiso 1 1 calc R U . . .
C61 C 1.5112(9) 0.2471(11) 0.0706(4) 0.177(6) Uani 1 1 d . . . . .
H61A H 1.5707 0.2712 0.0615 0.212 Uiso 1 1 calc R U . . .
H61B H 1.5394 0.1778 0.0913 0.212 Uiso 1 1 calc R U . . .
C62 C 1.4705(9) 0.2385(10) 0.0219(4) 0.125(4) Uani 1 1 d . . . . .
C63 C 1.4697(13) 0.3145(14) -0.0231(5) 0.195(6) Uani 1 1 d . . . . .
H63A H 1.4937 0.3679 -0.0224 0.234 Uiso 1 1 calc R U . . .
C64 C 1.4324(12) 0.3059(12) -0.0669(4) 0.165(5) Uani 1 1 d . . . . .
H64A H 1.4287 0.3566 -0.0958 0.199 Uiso 1 1 calc R U . . .
C65 C 1.3995(10) 0.2246(10) -0.0706(3) 0.126(4) Uani 1 1 d . . . . .
C66 C 1.4042(14) 0.1519(15) -0.0289(5) 0.200(7) Uani 1 1 d . . . . .
H66A H 1.3834 0.0968 -0.0309 0.241 Uiso 1 1 calc R U . . .
C67 C 1.4407(13) 0.1578(11) 0.0187(4) 0.159(5) Uani 1 1 d . . . . .
H67A H 1.4440 0.1065 0.0473 0.191 Uiso 1 1 calc R U . . .
C68 C 1.3608(9) 0.2199(11) -0.1223(4) 0.127(4) Uani 1 1 d . . . . .

loop_
_atom_site_aniso_label
_atom_site_aniso_U_11
_atom_site_aniso_U_22
_atom_site_aniso_U_33
_atom_site_aniso_U_23
_atom_site_aniso_U_13
_atom_site_aniso_U_12
Br1 0.481(8) 0.520(10) 0.930(18) 0.079(10) -0.066(10) -0.156(8)
Ni1 0.1025(8) 0.1066(8) 0.0732(6) -0.0287(5) -0.0054(5) -0.0527(6)
Ni2 0.0990(8) 0.1080(8) 0.0725(6) -0.0343(5) 0.0043(5) -0.0513(6)
Ni3 0.1041(8) 0.1082(8) 0.0655(5) -0.0316(5) 0.0083(5) -0.0517(6)
Ni4 0.1114(8) 0.1205(9) 0.0683(6) -0.0360(6) -0.0009(5) -0.0597(7)
S1 0.0773(12) 0.1161(16) 0.0884(13) -0.0210(11) -0.0058(10) -0.0576(12)
S2 0.0835(12) 0.0933(14) 0.0712(11) -0.0151(10) -0.0018(9) -0.0466(11)
S3 0.0792(12) 0.1017(14) 0.0644(10) -0.0199(9) 0.0053(8) -0.0503(11)
S4 0.0905(13) 0.0981(16) 0.0669(10) -0.0188(10) -0.0089(9) -0.0435(12)
O1 0.096(4) 0.101(4) 0.067(3) -0.036(3) 0.003(2) -0.042(3)
O2 0.085(3) 0.112(4) 0.079(3) -0.028(3) -0.006(2) -0.058(3)
O3 0.082(3) 0.118(4) 0.103(4) -0.021(3) -0.007(3) -0.052(3)
O4 0.093(3) 0.114(4) 0.068(3) -0.023(3) -0.007(3) -0.052(3)
O5 0.103(4) 0.086(4) 0.083(3) -0.019(3) -0.004(3) -0.039(3)
O6 0.090(3) 0.101(4) 0.087(3) -0.006(3) -0.010(3) -0.049(3)
O7 0.114(4) 0.111(4) 0.057(2) -0.008(2) -0.012(3) -0.070(3)
O8 0.087(3) 0.115(4) 0.070(3) -0.036(3) 0.021(2) -0.054(3)
O9 0.087(3) 0.115(4) 0.081(3) -0.026(3) 0.010(3) -0.059(3)
O10 0.081(3) 0.107(4) 0.072(3) -0.039(3) 0.004(2) -0.045(3)
O11 0.110(4) 0.094(4) 0.065(3) -0.032(3) -0.007(3) -0.038(3)
O12 0.094(4) 0.126(5) 0.074(3) -0.023(3) -0.007(3) -0.051(4)
O13 0.075(3) 0.088(4) 0.099(4) -0.025(3) 0.004(3) -0.039(3)
O14 0.131(5) 0.110(5) 0.110(4) -0.039(4) -0.012(4) -0.056(4)
O15 0.150(6) 0.111(5) 0.112(4) -0.047(4) -0.015(4) -0.057(4)
O16 0.112(5) 0.137(6) 0.119(5) -0.050(4) 0.030(4) -0.034(4)
O17 0.107(5) 0.128(5) 0.107(4) -0.046(4) 0.010(3) -0.040(4)
O18 0.172(7) 0.148(6) 0.065(3) -0.039(4) 0.000(4) -0.063(5)
O19 0.161(7) 0.156(6) 0.064(3) -0.047(4) 0.016(4) -0.063(5)
O20 0.219(9) 0.197(8) 0.111(5) -0.049(5) -0.031(5) -0.128(7)
O21 0.172(7) 0.235(9) 0.073(4) -0.003(5) -0.032(4) -0.110(7)
N1 0.191(10) 0.158(8) 0.099(6) -0.050(6) 0.034(7) -0.096(8)
N2 0.129(8) 0.184(11) 0.097(6) -0.041(7) -0.021(5) -0.058(8)
C1 0.087(5) 0.072(5) 0.071(4) -0.017(3) -0.002(4) -0.043(4)
C2 0.071(5) 0.100(6) 0.079(5) -0.014(4) -0.006(4) -0.042(4)
C3 0.072(5) 0.187(10) 0.084(5) -0.060(6) 0.016(4) -0.047(6)
C4 0.102(6) 0.152(8) 0.072(5) -0.040(5) 0.002(5) -0.050(6)
C5 0.073(5) 0.180(9) 0.071(5) -0.043(5) 0.003(4) -0.056(6)
C6 0.069(4) 0.116(6) 0.081(5) -0.032(4) 0.004(4) -0.047(4)
C7 0.090(7) 0.32(2) 0.101(7) -0.055(10) -0.010(6) -0.060(11)
C8 0.31(2) 0.30(3) 0.146(13) -0.117(16) 0.059(14) -0.02(2)
C9 0.201(15) 0.47(3) 0.116(10) -0.015(13) -0.014(10) -0.21(2)
C10 0.171(12) 0.39(2) 0.097(7) -0.105(11) 0.025(8) -0.145(15)
C11 0.059(4) 0.090(5) 0.073(4) -0.016(4) 0.002(3) -0.035(4)
C12 0.056(4) 0.088(5) 0.070(4) -0.009(4) -0.006(3) -0.037(4)
C13 0.087(5) 0.115(6) 0.072(4) -0.021(4) -0.005(4) -0.051(5)
C14 0.101(6) 0.108(6) 0.070(4) -0.006(4) -0.002(4) -0.064(5)
C15 0.098(6) 0.136(7) 0.082(5) -0.030(5) 0.002(4) -0.081(6)
C16 0.076(4) 0.099(5) 0.064(4) -0.030(4) 0.011(3) -0.046(4)
C17 0.157(9) 0.177(10) 0.072(5) -0.019(6) -0.011(6) -0.120(9)
C18 0.24(3) 0.16(2) 0.112(15) -0.058(15) -0.020(16) -0.044(19)
C19 0.34(5) 0.30(4) 0.060(9) 0.029(18) -0.048(19) -0.26(4)
C20 0.120(17) 0.36(5) 0.109(14) -0.10(2) 0.009(12) -0.10(2)
C18' 0.147(19) 0.21(2) 0.072(13) -0.030(14) -0.004(13) -0.089(15)
C19' 0.18(4) 0.16(4) 0.13(3) -0.01(3) -0.08(3) -0.05(3)
C20' 0.22(5) 0.12(3) 0.17(3) 0.06(2) -0.10(3) -0.08(3)
C21 0.083(5) 0.101(6) 0.053(4) -0.013(4) 0.010(3) -0.051(5)
C22 0.075(4) 0.110(6) 0.054(3) -0.018(4) 0.008(3) -0.057(4)
C23 0.073(5) 0.131(7) 0.059(4) -0.035(4) 0.004(3) -0.050(5)
C24 0.088(6) 0.140(7) 0.062(4) -0.034(4) 0.005(4) -0.068(5)
C25 0.073(5) 0.135(7) 0.071(4) -0.042(4) 0.011(4) -0.050(5)
C26 0.085(5) 0.093(5) 0.064(4) -0.010(4) -0.001(4) -0.055(5)
C27 0.093(6) 0.129(7) 0.072(5) -0.053(5) 0.002(4) -0.042(5)
C28 0.264(17) 0.269(17) 0.087(7) -0.099(9) 0.051(9) -0.149(15)
C29 0.161(11) 0.242(15) 0.214(13) -0.166(12) 0.005(10) -0.087(11)
C30 0.155(11) 0.228(15) 0.201(13) -0.147(12) -0.055(10) -0.009(11)
C31 0.086(5) 0.096(6) 0.076(4) -0.017(4) -0.016(4) -0.048(5)
C32 0.064(4) 0.090(6) 0.089(5) -0.037(4) -0.002(4) -0.035(4)
C33 0.091(6) 0.110(7) 0.093(5) -0.020(5) -0.025(5) -0.045(5)
C34 0.083(5) 0.129(8) 0.079(5) -0.042(5) -0.004(4) -0.052(5)
C35 0.089(6) 0.131(8) 0.086(5) -0.035(5) 0.005(4) -0.063(6)
C36 0.081(5) 0.114(6) 0.083(5) -0.025(4) -0.006(4) -0.054(5)
C37 0.088(6) 0.102(6) 0.115(6) -0.030(5) -0.008(5) -0.041(5)
C38 0.110(10) 0.43(3) 0.46(3) -0.37(3) 0.086(14) -0.105(14)
C39 0.130(10) 0.178(13) 0.179(13) -0.012(10) -0.011(9) 0.026(9)
C40 0.134(10) 0.216(15) 0.225(15) -0.048(12) 0.088(10) -0.080(10)
C41 0.149(10) 0.134(9) 0.074(5) -0.034(6) -0.001(6) -0.077(8)
C42 0.152(9) 0.121(8) 0.071(5) -0.044(5) 0.017(5) -0.077(7)
C43 0.204(13) 0.145(10) 0.090(6) -0.046(7) 0.008(8) -0.092(10)
C44 0.208(13) 0.087(7) 0.086(6) -0.025(5) -0.001(7) -0.050(7)
C45 0.165(10) 0.086(7) 0.070(5) -0.035(5) -0.005(6) -0.046(7)
C46 0.199(13) 0.154(11) 0.087(6) -0.040(7) 0.017(7) -0.115(10)
C47 0.174(10) 0.148(9) 0.098(6) -0.069(6) 0.020(6) -0.100(8)
C48 0.315(18) 0.163(10) 0.072(5) -0.053(6) 0.064(8) -0.149(12)
C49 0.262(17) 0.34(2) 0.078(7) -0.069(9) 0.037(9) -0.224(17)
C50 0.238(11) 0.217(10) 0.075(5) -0.041(6) 0.019(6) -0.134(9)
C51 0.217(11) 0.171(8) 0.062(5) -0.039(5) 0.011(6) -0.124(9)
C52 0.164(11) 0.223(14) 0.081(7) -0.045(8) 0.040(7) -0.069(10)
C53 0.113(8) 0.242(15) 0.098(8) -0.050(9) 0.014(7) -0.052(9)
C54 0.140(9) 0.132(8) 0.071(6) -0.051(6) 0.018(6) -0.056(7)
C55 0.127(8) 0.130(9) 0.095(7) -0.022(6) 0.008(6) -0.068(8)
C56 0.127(9) 0.159(11) 0.106(7) -0.051(7) -0.006(6) -0.054(8)
C57 0.144(10) 0.186(13) 0.128(9) -0.056(9) 0.016(7) -0.076(10)
C58 0.148(10) 0.120(9) 0.128(9) -0.043(8) -0.007(8) -0.018(8)
C59 0.155(11) 0.228(16) 0.121(9) -0.091(10) 0.055(8) -0.099(11)
C60 0.135(9) 0.206(13) 0.157(10) -0.095(10) 0.053(9) -0.080(10)
C61 0.140(9) 0.225(13) 0.098(7) -0.105(8) -0.031(6) 0.036(9)
C62 0.124(8) 0.138(9) 0.091(6) -0.045(6) -0.037(6) -0.009(7)
C63 0.214(15) 0.259(18) 0.139(10) -0.053(12) -0.078(11) -0.089(13)
C64 0.220(14) 0.210(14) 0.115(8) -0.057(8) -0.033(9) -0.113(12)
C65 0.183(10) 0.150(9) 0.059(5) -0.018(5) -0.016(6) -0.076(8)
C66 0.267(18) 0.29(2) 0.101(9) -0.073(11) -0.016(10) -0.153(17)
C67 0.254(16) 0.167(12) 0.081(6) -0.034(7) -0.004(8) -0.103(12)
C68 0.138(9) 0.172(11) 0.102(7) -0.051(8) -0.012(7) -0.080(8)

loop_
_atom_type_symbol
_atom_type_description
_atom_type_scat_dispersion_real
_atom_type_scat_dispersion_imag
_atom_type_scat_source
C C 0.0033 0.0016 'International Tables Vol C Tables 4.2.6.8 and 6.1.1.4'
H H 0.0000 0.0000 'International Tables Vol C Tables 4.2.6.8 and 6.1.1.4'
N N 0.0061 0.0033 'International Tables Vol C Tables 4.2.6.8 and 6.1.1.4'
O O 0.0106 0.0060 'International Tables Vol C Tables 4.2.6.8 and 6.1.1.4'
S S 0.1246 0.1234 'International Tables Vol C Tables 4.2.6.8 and 6.1.1.4'
Ni Ni 0.3393 1.1124 'International Tables Vol C Tables 4.2.6.8 and 6.1.1.4'
Br Br -0.2901 2.4595 'International Tables Vol C Tables 4.2.6.8 and 6.1.1.4'

loop_
_geom_angle_atom_site_label_1
_geom_angle_atom_site_label_2
_geom_angle_atom_site_label_3
_geom_angle
_geom_angle_site_symmetry_1
_geom_angle_site_symmetry_3
O14 Ni1 O21 79.1(3) . 2_765
O14 Ni1 O4 94.7(3) . .
O21 Ni1 O4 173.8(3) 2_765 .
O14 Ni1 O2 88.6(2) . .
O21 Ni1 O2 90.8(3) 2_765 .
O4 Ni1 O2 87.95(19) . .
O14 Ni1 O13 175.9(3) . .
O21 Ni1 O13 97.0(3) 2_765 .
O4 Ni1 O13 89.1(2) . .
O2 Ni1 O13 90.0(2) . .
O14 Ni1 O1 98.8(2) . .
O21 Ni1 O1 98.3(3) 2_765 .
O4 Ni1 O1 83.55(19) . .
O2 Ni1 O1 169.12(17) . .
O13 Ni1 O1 83.12(19) . .
O14 Ni1 Ni4 135.2(2) . .
O21 Ni1 Ni4 77.6(3) 2_765 .
O4 Ni1 Ni4 107.90(14) . .
O2 Ni1 Ni4 129.22(15) . .
O13 Ni1 Ni4 44.30(14) . .
O1 Ni1 Ni4 48.41(14) . .
O14 Ni1 Ni2 80.1(2) . .
O21 Ni1 Ni2 136.1(2) 2_765 .
O4 Ni1 Ni2 42.35(15) . .
O2 Ni1 Ni2 126.77(15) . .
O13 Ni1 Ni2 103.79(14) . .
O1 Ni1 Ni2 47.88(14) . .
Ni4 Ni1 Ni2 91.06(5) . .
O15 Ni2 O4 94.0(2) . .
O15 Ni2 O16 79.6(3) . .
O4 Ni2 O16 173.5(3) . .
O15 Ni2 O5 90.7(2) . .
O4 Ni2 O5 87.9(2) . .
O16 Ni2 O5 90.8(3) . .
O15 Ni2 O7 174.3(3) . .
O4 Ni2 O7 91.6(2) . .
O16 Ni2 O7 94.7(3) . .
O5 Ni2 O7 89.59(19) . .
O15 Ni2 O1 98.3(2) . .
O4 Ni2 O1 83.0(2) . .
O16 Ni2 O1 99.2(3) . .
O5 Ni2 O1 167.61(19) . .
O7 Ni2 O1 82.35(18) . .
O15 Ni2 Ni3 133.00(19) . .
O4 Ni2 Ni3 107.90(16) . .
O16 Ni2 Ni3 77.8(2) . .
O5 Ni2 Ni3 130.02(14) . .
O7 Ni2 Ni3 44.38(12) . .
O1 Ni2 Ni3 46.68(13) . .
O15 Ni2 Ni1 79.5(2) . .
O4 Ni2 Ni1 43.41(14) . .
O16 Ni2 Ni1 135.3(2) . .
O5 Ni2 Ni1 128.35(15) . .
O7 Ni2 Ni1 104.76(16) . .
O1 Ni2 Ni1 46.23(13) . .
Ni3 Ni2 Ni1 88.65(5) . .
O18 Ni3 O17 79.8(3) 2_765 .
O18 Ni3 O10 93.7(3) 2_765 .
O17 Ni3 O10 172.2(3) . .
O18 Ni3 O7 175.9(3) 2_765 .
O17 Ni3 O7 96.2(3) . .
O10 Ni3 O7 90.1(2) . .
O18 Ni3 O8 89.3(2) 2_765 .
O17 Ni3 O8 90.1(3) . .
O10 Ni3 O8 85.4(2) . .
O7 Ni3 O8 89.67(18) . .
O18 Ni3 O1 98.4(3) 2_765 .
O17 Ni3 O1 101.0(3) . .
O10 Ni3 O1 84.26(19) . .
O7 Ni3 O1 83.36(18) . .
O8 Ni3 O1 167.46(18) . .
O18 Ni3 Ni2 135.3(2) 2_765 .
O17 Ni3 Ni2 79.6(2) . .
O10 Ni3 Ni2 108.17(14) . .
O7 Ni3 Ni2 44.08(13) . .
O8 Ni3 Ni2 129.92(15) . .
O1 Ni3 Ni2 48.13(14) . .
O18 Ni3 Ni4 79.3(2) 2_765 .
O17 Ni3 Ni4 138.27(19) . .
O10 Ni3 Ni4 43.17(13) . .
O7 Ni3 Ni4 104.54(16) . .
O8 Ni3 Ni4 125.27(16) . .
O1 Ni3 Ni4 47.64(15) . .
Ni2 Ni3 Ni4 90.54(5) . .
O19 Ni4 O20 78.2(3) 2_765 2_765
O19 Ni4 O10 94.9(2) 2_765 .
O20 Ni4 O10 169.5(3) 2_765 .
O19 Ni4 O13 174.1(2) 2_765 .
O20 Ni4 O13 96.2(3) 2_765 .
O10 Ni4 O13 90.9(2) . .
O19 Ni4 O11 89.8(3) 2_765 .
O20 Ni4 O11 85.3(3) 2_765 .
O10 Ni4 O11 86.7(2) . .
O13 Ni4 O11 91.6(2) . .
O19 Ni4 O1 96.4(3) 2_765 .
O20 Ni4 O1 104.7(3) 2_765 .
O10 Ni4 O1 83.9(2) . .
O13 Ni4 O1 83.1(2) . .
O11 Ni4 O1 169.09(17) . .
O19 Ni4 Ni1 130.8(2) 2_765 .
O20 Ni4 Ni1 81.3(2) 2_765 .
O10 Ni4 Ni1 109.19(15) . .
O13 Ni4 Ni1 45.45(15) . .
O11 Ni4 Ni1 132.42(15) . .
O1 Ni4 Ni1 47.21(14) . .
O19 Ni4 Ni3 79.0(2) 2_765 .
O20 Ni4 Ni3 140.2(3) 2_765 .
O10 Ni4 Ni3 43.68(15) . .
O13 Ni4 Ni3 104.65(16) . .
O11 Ni4 Ni3 126.67(15) . .
O1 Ni4 Ni3 46.69(13) . .
Ni1 Ni4 Ni3 89.66(6) . .
O3 S1 O2 115.5(3) . .
O3 S1 C2 107.8(3) . .
O2 S1 C2 109.6(3) . .
O3 S1 C36 107.6(4) . .
O2 S1 C36 109.6(3) . .
C2 S1 C36 106.2(3) . .
O6 S2 O5 117.3(3) . .
O6 S2 C12 107.6(3) . .
O5 S2 C12 109.4(3) . .
O6 S2 C6 108.3(3) . .
O5 S2 C6 108.6(3) . .
C12 S2 C6 104.9(3) . .
O9 S3 O8 116.0(3) . .
O9 S3 C22 107.6(3) . .
O8 S3 C22 109.6(3) . .
O9 S3 C16 108.4(3) . .
O8 S3 C16 110.2(3) . .
C22 S3 C16 104.4(3) . .
O12 S4 O11 114.8(3) . .
O12 S4 C26 107.0(3) . .
O11 S4 C26 109.5(3) . .
O12 S4 C32 108.5(4) . .
O11 S4 C32 110.0(3) . .
C26 S4 C32 106.8(3) . .
Ni1 O1 Ni3 147.9(2) . .
Ni1 O1 Ni4 84.38(19) . .
Ni3 O1 Ni4 85.67(19) . .
Ni1 O1 Ni2 85.89(18) . .
Ni3 O1 Ni2 85.19(18) . .
Ni4 O1 Ni2 145.3(2) . .
S1 O2 Ni1 119.4(3) . .
C1 O4 Ni2 132.8(5) . .
C1 O4 Ni1 132.9(5) . .
Ni2 O4 Ni1 94.2(2) . .
S2 O5 Ni2 120.7(3) . .
C11 O7 Ni2 131.1(4) . .
C11 O7 Ni3 133.2(4) . .
Ni2 O7 Ni3 91.54(18) . .
S3 O8 Ni3 120.6(3) . .
C21 O10 Ni4 132.7(5) . .
C21 O10 Ni3 134.0(5) . .
Ni4 O10 Ni3 93.15(19) . .
S4 O11 Ni4 118.2(3) . .
C31 O13 Ni4 130.9(5) . .
C31 O13 Ni1 131.4(5) . .
Ni4 O13 Ni1 90.3(2) . .
C41 O14 Ni1 126.3(6) . .
C41 O15 Ni2 124.8(7) . .
C55 O16 Ni2 129.1(8) . .
C55 O17 Ni3 126.7(7) . .
C54 O18 Ni3 127.0(8) . 2_765
C54 O19 Ni4 126.5(7) . 2_765
C68 O20 Ni4 122.7(8) . 2_765
C68 O21 Ni1 131.2(7) . 2_765
C53 N1 C49 122.1(10) . .
C53 N1 C48 122.1(12) . .
C49 N1 C48 115.7(12) . .
C58 N2 C59 122.6(11) . .
C58 N2 C61 117.4(13) . .
C59 N2 C61 120.0(12) . .
O4 C1 C6 125.5(7) . .
O4 C1 C2 122.5(6) . .
C6 C1 C2 112.0(6) . .
C3 C2 C1 122.0(7) . .
C3 C2 S1 114.4(6) . .
C1 C2 S1 123.6(5) . .
C2 C3 C4 123.1(8) . .
C2 C3 H3A 118.5 . .
C4 C3 H3A 118.5 . .
C3 C4 C5 115.4(7) . .
C3 C4 C7 119.8(8) . .
C5 C4 C7 124.8(8) . .
C6 C5 C4 122.1(7) . .
C6 C5 H5A 119.0 . .
C4 C5 H5A 119.0 . .
C5 C6 C1 125.4(7) . .
C5 C6 S2 113.1(6) . .
C1 C6 S2 121.4(5) . .
C10 C7 C8 116.5(15) . .
C10 C7 C4 109.7(9) . .
C8 C7 C4 106.0(12) . .
C10 C7 C9 108.5(14) . .
C8 C7 C9 108.9(13) . .
C4 C7 C9 107.0(12) . .
C7 C8 H8A 109.5 . .
C7 C8 H8B 109.5 . .
H8A C8 H8B 109.5 . .
C7 C8 H8C 109.5 . .
H8A C8 H8C 109.5 . .
H8B C8 H8C 109.5 . .
C7 C9 H9A 109.5 . .
C7 C9 H9B 109.5 . .
H9A C9 H9B 109.5 . .
C7 C9 H9C 109.5 . .
H9A C9 H9C 109.5 . .
H9B C9 H9C 109.5 . .
C7 C10 H10A 109.5 . .
C7 C10 H10B 109.5 . .
H10A C10 H10B 109.5 . .
C7 C10 H10C 109.5 . .
H10A C10 H10C 109.5 . .
H10B C10 H10C 109.5 . .
O7 C11 C12 125.1(6) . .
O7 C11 C16 122.5(6) . .
C12 C11 C16 112.4(6) . .
C13 C12 C11 125.1(6) . .
C13 C12 S2 114.2(5) . .
C11 C12 S2 120.6(5) . .
C12 C13 C14 119.8(7) . .
C12 C13 H13A 120.1 . .
C14 C13 H13A 120.1 . .
C15 C14 C13 116.8(7) . .
C15 C14 C17 122.9(7) . .
C13 C14 C17 120.3(7) . .
C14 C15 C16 122.3(7) . .
C14 C15 H15A 118.9 . .
C16 C15 H15A 118.9 . .
C15 C16 C11 123.5(7) . .
C15 C16 S3 114.1(5) . .
C11 C16 S3 122.2(5) . .
C20 C17 C19 121(2) . .
C20 C17 C14 107.3(10) . .
C19 C17 C14 113.8(10) . .
C19' C17 C14 109.0(15) . .
C19' C17 C20' 107(2) . .
C14 C17 C20' 115.5(17) . .
C20 C17 C18 104.6(17) . .
C19 C17 C18 103(2) . .
C14 C17 C18 105.8(10) . .
C19' C17 C18' 104(3) . .
C14 C17 C18' 119.5(13) . .
C20' C17 C18' 100(2) . .
C17 C18 H18A 109.5 . .
C17 C18 H18B 109.5 . .
H18A C18 H18B 109.5 . .
C17 C18 H18C 109.5 . .
H18A C18 H18C 109.5 . .
H18B C18 H18C 109.5 . .
C17 C19 H19A 109.5 . .
C17 C19 H19B 109.5 . .
H19A C19 H19B 109.5 . .
C17 C19 H19C 109.5 . .
H19A C19 H19C 109.5 . .
H19B C19 H19C 109.5 . .
C17 C20 H20A 109.5 . .
C17 C20 H20B 109.5 . .
H20A C20 H20B 109.5 . .
C17 C20 H20C 109.5 . .
H20A C20 H20C 109.5 . .
H20B C20 H20C 109.5 . .
C17 C18' H18D 109.5 . .
C17 C18' H18E 109.5 . .
H18D C18' H18E 109.5 . .
C17 C18' H18F 109.5 . .
H18D C18' H18F 109.5 . .
H18E C18' H18F 109.5 . .
C17 C19' H19D 109.5 . .
C17 C19' H19E 109.5 . .
H19D C19' H19E 109.5 . .
C17 C19' H19F 109.5 . .
H19D C19' H19F 109.5 . .
H19E C19' H19F 109.5 . .
C17 C20' H20D 109.5 . .
C17 C20' H20E 109.5 . .
H20D C20' H20E 109.5 . .
C17 C20' H20F 109.5 . .
H20D C20' H20F 109.5 . .
H20E C20' H20F 109.5 . .
O10 C21 C22 123.2(7) . .
O10 C21 C26 123.5(6) . .
C22 C21 C26 113.1(7) . .
C23 C22 C21 123.2(7) . .
C23 C22 S3 114.6(5) . .
C21 C22 S3 122.2(6) . .
C22 C23 C24 122.4(7) . .
C22 C23 H23A 118.8 . .
C24 C23 H23A 118.8 . .
C23 C24 C25 117.7(7) . .
C23 C24 C27 122.8(6) . .
C25 C24 C27 119.3(7) . .
C26 C25 C24 119.7(8) . .
C26 C25 H25A 120.1 . .
C24 C25 H25A 120.1 . .
C25 C26 C21 123.5(7) . .
C25 C26 S4 114.6(6) . .
C21 C26 S4 121.9(5) . .
C28 C27 C30 108.8(10) . .
C28 C27 C29 108.6(9) . .
C30 C27 C29 108.1(10) . .
C28 C27 C24 108.8(8) . .
C30 C27 C24 112.8(7) . .
C29 C27 C24 109.7(7) . .
C27 C28 H28A 109.5 . .
C27 C28 H28B 109.5 . .
H28A C28 H28B 109.5 . .
C27 C28 H28C 109.5 . .
H28A C28 H28C 109.5 . .
H28B C28 H28C 109.5 . .
C27 C29 H29A 109.5 . .
C27 C29 H29B 109.5 . .
H29A C29 H29B 109.5 . .
C27 C29 H29C 109.5 . .
H29A C29 H29C 109.5 . .
H29B C29 H29C 109.5 . .
C27 C30 H30A 109.5 . .
C27 C30 H30B 109.5 . .
H30A C30 H30B 109.5 . .
C27 C30 H30C 109.5 . .
H30A C30 H30C 109.5 . .
H30B C30 H30C 109.5 . .
O13 C31 C36 125.1(8) . .
O13 C31 C32 123.5(7) . .
C36 C31 C32 111.3(8) . .
C33 C32 C31 124.1(7) . .
C33 C32 S4 114.8(6) . .
C31 C32 S4 121.1(6) . .
C32 C33 C34 121.0(8) . .
C32 C33 H33A 119.5 . .
C34 C33 H33A 119.5 . .
C35 C34 C33 116.9(8) . .
C35 C34 C37 122.9(8) . .
C33 C34 C37 120.2(9) . .
C34 C35 C36 120.8(8) . .
C34 C35 H35A 119.6 . .
C36 C35 H35A 119.6 . .
C35 C36 C31 125.9(8) . .
C35 C36 S1 115.2(6) . .
C31 C36 S1 118.8(7) . .
C39 C37 C40 106.4(10) . .
C39 C37 C38 103.9(12) . .
C40 C37 C38 105.9(12) . .
C39 C37 C34 112.2(8) . .
C40 C37 C34 116.5(9) . .
C38 C37 C34 110.9(8) . .
C37 C38 H38A 109.5 . .
C37 C38 H38B 109.5 . .
H38A C38 H38B 109.5 . .
C37 C38 H38C 109.5 . .
H38A C38 H38C 109.5 . .
H38B C38 H38C 109.5 . .
C37 C39 H39A 109.5 . .
C37 C39 H39B 109.5 . .
H39A C39 H39B 109.5 . .
C37 C39 H39C 109.5 . .
H39A C39 H39C 109.5 . .
H39B C39 H39C 109.5 . .
C37 C40 H40A 109.5 . .
C37 C40 H40B 109.5 . .
H40A C40 H40B 109.5 . .
C37 C40 H40C 109.5 . .
H40A C40 H40C 109.5 . .
H40B C40 H40C 109.5 . .
O14 C41 O15 128.9(10) . .
O14 C41 C42 115.9(10) . .
O15 C41 C42 115.2(11) . .
C47 C42 C43 118.6(10) . .
C47 C42 C41 120.6(11) . .
C43 C42 C41 120.7(10) . .
C42 C43 C44 121.5(12) . .
C42 C43 H43A 119.2 . .
C44 C43 H43A 119.2 . .
C45 C44 C43 119.9(12) . .
C45 C44 H44A 120.0 . .
C43 C44 H44A 120.0 . .
C44 C45 C46 118.4(10) . .
C44 C45 C48 120.6(12) . .
C46 C45 C48 120.9(12) . .
C45 C46 C47 122.5(11) . .
C45 C46 H46A 118.7 . .
C47 C46 H46A 118.7 . .
C42 C47 C46 119.0(12) . .
C42 C47 H47A 120.5 . .
C46 C47 H47A 120.5 . .
N1 C48 C45 109.6(8) . .
N1 C48 H48A 109.7 . .
C45 C48 H48A 109.7 . .
N1 C48 H48B 109.7 . .
C45 C48 H48B 109.7 . .
H48A C48 H48B 108.2 . .
N1 C49 C50 117.7(13) . .
N1 C49 H49A 121.2 . .
C50 C49 H49A 121.2 . .
C51 C50 C49 120.4(14) . .
C51 C50 H50A 119.8 . .
C49 C50 H50A 119.8 . .
C52 C51 C50 118.3(10) . .
C52 C51 C54 122.0(11) . .
C50 C51 C54 119.6(12) . .
C51 C52 C53 124.3(13) . .
C51 C52 H52A 117.8 . .
C53 C52 H52A 117.8 . .
N1 C53 C52 117.0(12) . .
N1 C53 H53A 121.5 . .
C52 C53 H53A 121.5 . .
O18 C54 O19 126.0(9) . .
O18 C54 C51 119.3(11) . .
O19 C54 C51 114.4(11) . .
O16 C55 O17 125.2(11) . .
O16 C55 C56 116.6(11) . .
O17 C55 C56 118.2(10) . .
C60 C56 C57 119.3(12) . .
C60 C56 C55 120.7(12) . .
C57 C56 C55 120.0(12) . .
C56 C57 C58 119.9(12) . .
C56 C57 H57A 120.1 . .
C58 C57 H57A 120.1 . .
N2 C58 C57 118.5(13) . .
N2 C58 H58A 120.8 . .
C57 C58 H58A 120.8 . .
N2 C59 C60 119.9(12) . .
N2 C59 H59A 120.0 . .
C60 C59 H59A 120.0 . .
C56 C60 C59 119.7(14) . .
C56 C60 H60A 120.1 . .
C59 C60 H60A 120.1 . .
C62 C61 N2 110.2(8) . .
C62 C61 H61A 109.6 . .
N2 C61 H61A 109.6 . .
C62 C61 H61B 109.6 . .
N2 C61 H61B 109.6 . .
H61A C61 H61B 108.1 . .
C67 C62 C63 119.6(10) . .
C67 C62 C61 121.9(12) . .
C63 C62 C61 118.5(13) . .
C64 C63 C62 117.9(15) . .
C64 C63 H63A 121.1 . .
C62 C63 H63A 121.1 . .
C63 C64 C65 123.3(14) . .
C63 C64 H64A 118.3 . .
C65 C64 H64A 118.3 . .
C66 C65 C64 118.4(10) . .
C66 C65 C68 121.9(11) . .
C64 C65 C68 119.7(10) . .
C65 C66 C67 120.9(14) . .
C65 C66 H66A 119.5 . .
C67 C66 H66A 119.5 . .
C62 C67 C66 119.8(12) . .
C62 C67 H67A 120.1 . .
C66 C67 H67A 120.1 . .
O21 C68 O20 124.7(10) . .
O21 C68 C65 122.0(11) . .
O20 C68 C65 113.3(11) . .

loop_
_geom_bond_atom_site_label_1
_geom_bond_atom_site_label_2
_geom_bond_distance
_geom_bond_site_symmetry_2
Ni1 O14 1.981(7) .
Ni1 O21 2.006(7) 2_765
Ni1 O4 2.065(5) .
Ni1 O2 2.085(5) .
Ni1 O13 2.097(5) .
Ni1 O1 2.170(5) .
Ni1 Ni4 2.942(2) .
Ni1 Ni2 2.997(2) .
Ni2 O15 2.020(6) .
Ni2 O4 2.025(5) .
Ni2 O16 2.046(6) .
Ni2 O5 2.072(5) .
Ni2 O7 2.076(5) .
Ni2 O1 2.229(5) .
Ni2 Ni3 2.983(2) .
Ni3 O18 2.034(6) 2_765
Ni3 O17 2.041(7) .
Ni3 O10 2.064(5) .
Ni3 O7 2.087(5) .
Ni3 O8 2.099(5) .
Ni3 O1 2.178(5) .
Ni3 Ni4 2.984(2) .
Ni4 O19 2.027(6) 2_765
Ni4 O20 2.034(7) 2_765
Ni4 O10 2.045(5) .
Ni4 O13 2.055(5) .
Ni4 O11 2.094(5) .
Ni4 O1 2.211(6) .
S1 O3 1.440(5) .
S1 O2 1.469(5) .
S1 C2 1.779(7) .
S1 C36 1.831(9) .
S2 O6 1.443(5) .
S2 O5 1.464(5) .
S2 C12 1.805(7) .
S2 C6 1.823(8) .
S3 O9 1.437(5) .
S3 O8 1.462(5) .
S3 C22 1.774(8) .
S3 C16 1.802(7) .
S4 O12 1.452(6) .
S4 O11 1.477(5) .
S4 C26 1.780(7) .
S4 C32 1.785(7) .
O4 C1 1.295(8) .
O7 C11 1.328(8) .
O10 C21 1.322(8) .
O13 C31 1.329(9) .
O14 C41 1.261(12) .
O15 C41 1.275(12) .
O16 C55 1.226(10) .
O17 C55 1.233(11) .
O18 C54 1.204(12) .
O18 Ni3 2.034(6) 2_765
O19 C54 1.286(12) .
O19 Ni4 2.027(6) 2_765
O20 C68 1.274(12) .
O20 Ni4 2.034(7) 2_765
O21 C68 1.224(13) .
O21 Ni1 2.006(7) 2_765
N1 C53 1.357(14) .
N1 C49 1.392(16) .
N1 C48 1.520(12) .
N2 C58 1.329(14) .
N2 C59 1.375(16) .
N2 C61 1.544(13) .
C1 C6 1.413(10) .
C1 C2 1.467(10) .
C2 C3 1.389(10) .
C3 C4 1.402(12) .
C3 H3A 0.9300 .
C4 C5 1.408(11) .
C4 C7 1.585(13) .
C5 C6 1.366(10) .
C5 H5A 0.9300 .
C7 C10 1.499(16) .
C7 C8 1.56(2) .
C7 C9 1.57(2) .
C8 H8A 0.9600 .
C8 H8B 0.9600 .
C8 H8C 0.9600 .
C9 H9A 0.9600 .
C9 H9B 0.9600 .
C9 H9C 0.9600 .
C10 H10A 0.9600 .
C10 H10B 0.9600 .
C10 H10C 0.9600 .
C11 C12 1.416(9) .
C11 C16 1.431(9) .
C12 C13 1.402(9) .
C13 C14 1.431(10) .
C13 H13A 0.9300 .
C14 C15 1.380(10) .
C14 C17 1.530(10) .
C15 C16 1.402(9) .
C15 H15A 0.9300 .
C17 C20 1.54(2) .
C17 C19 1.429(19) .
C17 C19' 1.46(4) .
C17 C20' 1.56(3) .
C17 C18 1.76(3) .
C17 C18' 1.437(18) .
C18 H18A 0.9600 .
C18 H18B 0.9600 .
C18 H18C 0.9600 .
C19 H19A 0.9600 .
C19 H19B 0.9600 .
C19 H19C 0.9600 .
C20 H20A 0.9600 .
C20 H20B 0.9600 .
C20 H20C 0.9600 .
C18' H18D 0.9600 .
C18' H18E 0.9600 .
C18' H18F 0.9600 .
C19' H19D 0.9600 .
C19' H19E 0.9600 .
C19' H19F 0.9600 .
C20' H20D 0.9600 .
C20' H20E 0.9600 .
C20' H20F 0.9600 .
C21 C22 1.436(9) .
C21 C26 1.453(10) .
C22 C23 1.391(9) .
C23 C24 1.399(11) .
C23 H23A 0.9300 .
C24 C25 1.419(9) .
C24 C27 1.578(10) .
C25 C26 1.418(10) .
C25 H25A 0.9300 .
C27 C28 1.493(13) .
C27 C30 1.494(15) .
C27 C29 1.554(13) .
C28 H28A 0.9600 .
C28 H28B 0.9600 .
C28 H28C 0.9600 .
C29 H29A 0.9600 .
C29 H29B 0.9600 .
C29 H29C 0.9600 .
C30 H30A 0.9600 .
C30 H30B 0.9600 .
C30 H30C 0.9600 .
C31 C36 1.418(10) .
C31 C32 1.435(10) .
C32 C33 1.399(11) .
C33 C34 1.426(11) .
C33 H33A 0.9300 .
C34 C35 1.377(12) .
C34 C37 1.535(12) .
C35 C36 1.399(11) .
C35 H35A 0.9300 .
C37 C39 1.490(14) .
C37 C40 1.501(13) .
C37 C38 1.513(15) .
C38 H38A 0.9600 .
C38 H38B 0.9600 .
C38 H38C 0.9600 .
C39 H39A 0.9600 .
C39 H39B 0.9600 .
C39 H39C 0.9600 .
C40 H40A 0.9600 .
C40 H40B 0.9600 .
C40 H40C 0.9600 .
C41 C42 1.539(13) .
C42 C47 1.329(13) .
C42 C43 1.353(15) .
C43 C44 1.429(13) .
C43 H43A 0.9300 .
C44 C45 1.311(14) .
C44 H44A 0.9300 .
C45 C46 1.348(15) .
C45 C48 1.520(12) .
C46 C47 1.422(13) .
C46 H46A 0.9300 .
C47 H47A 0.9300 .
C48 H48A 0.9700 .
C48 H48B 0.9700 .
C49 C50 1.402(13) .
C49 H49A 0.9300 .
C50 C51 1.382(17) .
C50 H50A 0.9300 .
C51 C52 1.336(15) .
C51 C54 1.546(12) .
C52 C53 1.377(14) .
C52 H52A 0.9300 .
C53 H53A 0.9300 .
C55 C56 1.546(15) .
C56 C60 1.377(15) .
C56 C57 1.402(16) .
C57 C58 1.430(16) .
C57 H57A 0.9300 .
C58 H58A 0.9300 .
C59 C60 1.393(16) .
C59 H59A 0.9300 .
C60 H60A 0.9300 .
C61 C62 1.503(12) .
C61 H61A 0.9700 .
C61 H61B 0.9700 .
C62 C67 1.361(15) .
C62 C63 1.434(18) .
C63 C64 1.364(14) .
C63 H63A 0.9300 .
C64 C65 1.398(15) .
C64 H64A 0.9300 .
C65 C66 1.341(17) .
C65 C68 1.545(13) .
C66 C67 1.438(15) .
C66 H66A 0.9300 .
C67 H67A 0.9300 .

loop_
_platon_squeeze_void_nr
_platon_squeeze_void_average_x
_platon_squeeze_void_average_y
_platon_squeeze_void_average_z
_platon_squeeze_void_volume
_platon_squeeze_void_count_electrons
_platon_squeeze_void_content
1 0.052 0.345 0.052 1440 249 ' '
2 0.023 0.954 0.588 11 1 ' '
3 0.040 0.285 0.392 8 1 ' '
4 0.977 0.046 0.412 12 1 ' '
5 0.960 0.715 0.608 9 1 ' '
